data_7214282
loop_
_publ_author_name
'Jacobs, Ayesha'
'B\'athori, Nikoletta B.'
'Kabwit, Rodriguez Y.'
'Weber, Edwin'

_publ_section_title
;
 Salts of the scissor-shaped racemic host
 1,1&#x2032;-binaphthyl-2,2&#x2032;-dicarboxylic acid with amines:
 structure and thermal stability
;
_journal_issue 12
_journal_name_full CrystEngComm
_journal_page_first 2462
_journal_paper_doi 10.1039/c3ce42215a
_journal_volume 16
_journal_year 2014
_chemical_formula_sum 'C38 H52 N2 O4'
_chemical_formula_weight 600.82
_chemical_name_systematic
; 
 Di-n-butylammonium-1,1'-binaphthyl-2,2'-dicarboxylate 
;
_space_group_IT_number 2
_symmetry_cell_setting triclinic
_symmetry_space_group_name_Hall '-P 1'
_symmetry_space_group_name_H-M 'P -1'
_atom_sites_solution_hydrogens geom
_atom_sites_solution_primary direct
_atom_sites_solution_secondary difmap
_audit_creation_method SHELXL-97
_cell_angle_alpha 81.62(3)
_cell_angle_beta 79.45(3)
_cell_angle_gamma 75.37(3)
_cell_formula_units_Z 2
_cell_length_a 9.5427(19)
_cell_length_b 12.417(3)
_cell_length_c 15.396(3)
_cell_measurement_reflns_used 15256
_cell_measurement_temperature 173(2)
_cell_measurement_theta_max 27.10
_cell_measurement_theta_min 1.00
_cell_volume 1725.8(7)
_computing_cell_refinement 'DENZO-SMN (Otwinowski & Minor, 1997)'
_computing_data_collection 'COLLECT (2000)'
_computing_data_reduction 'DENZO-SMN (Otwinowski & Minor, 1997)'
_computing_molecular_graphics 'X-seed (Barbour, 1999)'
_computing_publication_material 'SHELXL-97 (Sheldrick, 1997)'
_computing_structure_refinement 'SHELXL-97 (Sheldrick, 1997)'
_computing_structure_solution 'SHELXS-97 (Sheldrick, 1990)'
_diffrn_ambient_temperature 173(2)
_diffrn_measured_fraction_theta_full 0.989
_diffrn_measured_fraction_theta_max 0.989
_diffrn_measurement_device_type 'Nonius KappaCCD'
_diffrn_measurement_method '1\% \f scans and \w scans'
_diffrn_radiation_monochromator graphite
_diffrn_radiation_source 'fine-focus sealed tube'
_diffrn_radiation_type MoK\a
_diffrn_radiation_wavelength 0.71073
_diffrn_reflns_av_R_equivalents 0.0000
_diffrn_reflns_av_sigmaI/netI 0.0295
_diffrn_reflns_limit_h_max 12
_diffrn_reflns_limit_h_min 0
_diffrn_reflns_limit_k_max 15
_diffrn_reflns_limit_k_min -15
_diffrn_reflns_limit_l_max 19
_diffrn_reflns_limit_l_min -19
_diffrn_reflns_number 7580
_diffrn_reflns_theta_full 27.15
_diffrn_reflns_theta_max 27.15
_diffrn_reflns_theta_min 2.06
_exptl_absorpt_coefficient_mu 0.074
_exptl_absorpt_correction_type none
_exptl_absorpt_process_details none
_exptl_crystal_colour colourless
_exptl_crystal_density_diffrn 1.156
_exptl_crystal_density_method 'not measured'
_exptl_crystal_description block
_exptl_crystal_F_000 652
_exptl_crystal_size_max 0.12
_exptl_crystal_size_mid 0.08
_exptl_crystal_size_min 0.03
_refine_diff_density_max 0.248
_refine_diff_density_min -0.226
_refine_diff_density_rms 0.038
_refine_ls_extinction_method none
_refine_ls_goodness_of_fit_ref 1.042
_refine_ls_hydrogen_treatment mixed
_refine_ls_matrix_type full
_refine_ls_number_parameters 429
_refine_ls_number_reflns 7580
_refine_ls_number_restraints 2
_refine_ls_restrained_S_all 1.043
_refine_ls_R_factor_all 0.0661
_refine_ls_R_factor_gt 0.0449
_refine_ls_shift/su_max 0.001
_refine_ls_shift/su_mean 0.000
_refine_ls_structure_factor_coef Fsqd
_refine_ls_weighting_details 'calc w=1/[\s^2^(Fo^2^)+(0.0607P)^2^+0.3764P] where P=(Fo^2^+2Fc^2^)/3'
_refine_ls_weighting_scheme calc
_refine_ls_wR_factor_gt 0.1107
_refine_ls_wR_factor_ref 0.1240
_reflns_number_gt 5725
_reflns_number_total 7580
_reflns_threshold_expression >2sigma(I)
_cod_data_source_file c3ce42215a2.cif
_cod_data_source_block c:\2
_cod_depositor_comments
;
The following automatic conversions were performed:

'_symmetry_cell_setting' value 'Triclinic' changed to 'triclinic'
according to
/usr/data/users/saulius/crontab/automatic-downloads/current/RSC/lib/dictionaries/cif_core.dic
dictionary named 'cif_core.dic' version 2.4.2 from 2011-04-26.

Automatic conversion script
Id: cif_fix_values 2281 2013-09-26 08:29:07Z andrius 
;
_cod_database_code 7214282

loop_
_symmetry_equiv_pos_as_xyz
'x, y, z'
'-x, -y, -z'

loop_
_atom_site_label
_atom_site_type_symbol
_atom_site_fract_x
_atom_site_fract_y
_atom_site_fract_z
_atom_site_U_iso_or_equiv
_atom_site_adp_type
_atom_site_occupancy
_atom_site_symmetry_multiplicity
_atom_site_calc_flag
_atom_site_refinement_flags
_atom_site_disorder_assembly
_atom_site_disorder_group
O2' O 0.81423(10) 0.67903(8) 0.07596(6) 0.0377(2) Uani 1 1 d . . .
O1' O 0.99989(10) 0.58375(8) 0.14643(6) 0.0363(2) Uani 1 1 d . . .
O2 O 1.03273(11) 0.62819(8) 0.37134(6) 0.0380(2) Uani 1 1 d . . .
C9' C 0.92272(13) 0.87556(10) 0.28923(8) 0.0240(3) Uani 1 1 d . . .
C1' C 0.96817(12) 0.78971(9) 0.22979(8) 0.0216(2) Uani 1 1 d . . .
C10 C 1.35858(13) 0.77742(11) 0.10839(8) 0.0263(3) Uani 1 1 d . . .
C9 C 1.20347(13) 0.81134(10) 0.13309(8) 0.0240(3) Uani 1 1 d . . .
C1 C 1.13013(12) 0.74621(10) 0.20339(8) 0.0218(2) Uani 1 1 d . . .
C2 C 1.21135(13) 0.65135(10) 0.24554(8) 0.0238(3) Uani 1 1 d . . .
C2' C 0.86354(13) 0.75926(10) 0.19344(8) 0.0247(3) Uani 1 1 d . . .
C4 C 1.43660(13) 0.67860(11) 0.15211(8) 0.0281(3) Uani 1 1 d . . .
H4 H 1.5397 0.6547 0.1357 0.034 Uiso 1 1 calc R . .
C11' C 0.89723(13) 0.66656(10) 0.13358(8) 0.0263(3) Uani 1 1 d . . .
N1A N 1.11064(12) 0.34314(9) 0.46343(7) 0.0327(3) Uani 1 1 d D B .
C3 C 1.36454(13) 0.61732(11) 0.21785(8) 0.0268(3) Uani 1 1 d . . .
H3 H 1.4183 0.5502 0.2457 0.032 Uiso 1 1 calc R . .
O1 O 1.21277(12) 0.48111(9) 0.33554(8) 0.0550(3) Uani 1 1 d . . .
C8' C 1.02466(14) 0.90929(11) 0.32950(8) 0.0294(3) Uani 1 1 d . . .
H8' H 1.1263 0.8765 0.3155 0.035 Uiso 1 1 calc R . .
C10' C 0.77204(14) 0.92798(10) 0.30986(8) 0.0277(3) Uani 1 1 d . . .
C11 C 1.14543(14) 0.58182(11) 0.32353(9) 0.0294(3) Uani 1 1 d . . .
C3' C 0.71390(14) 0.81589(11) 0.21263(9) 0.0311(3) Uani 1 1 d . . .
H3' H 0.6432 0.7967 0.1854 0.037 Uiso 1 1 calc R . .
C8 C 1.12817(15) 0.91145(11) 0.08866(9) 0.0307(3) Uani 1 1 d . . .
H8 H 1.0250 0.9358 0.1042 0.037 Uiso 1 1 calc R . .
C6' C 0.82956(16) 1.03878(11) 0.40971(9) 0.0365(3) Uani 1 1 d . . .
H6' H 0.7987 1.0929 0.4512 0.044 Uiso 1 1 calc R . .
C4' C 0.66948(14) 0.89684(11) 0.26894(9) 0.0333(3) Uani 1 1 d . . .
H4' H 0.5686 0.9328 0.2809 0.040 Uiso 1 1 calc R . .
C6 C 1.35358(16) 0.93920(13) -0.00097(9) 0.0381(3) Uani 1 1 d . . .
H6 H 1.4032 0.9821 -0.0469 0.046 Uiso 1 1 calc R . .
C7' C 0.97879(16) 0.98849(11) 0.38834(9) 0.0347(3) Uani 1 1 d . . .
H7' H 1.0488 1.0095 0.4149 0.042 Uiso 1 1 calc R . .
C5 C 1.43054(15) 0.84417(12) 0.04080(9) 0.0333(3) Uani 1 1 d . . .
H5 H 1.5338 0.8223 0.0244 0.040 Uiso 1 1 calc R . .
C7 C 1.20135(16) 0.97383(12) 0.02367(9) 0.0376(3) Uani 1 1 d . . .
H7 H 1.1486 1.0409 -0.0049 0.045 Uiso 1 1 calc R . .
C5' C 0.72875(15) 1.00987(11) 0.37086(9) 0.0342(3) Uani 1 1 d . . .
H5' H 0.6279 1.0451 0.3849 0.041 Uiso 1 1 calc R . .
C1A C 1.24995(15) 0.26180(11) 0.47769(9) 0.0336(3) Uani 1 1 d . . .
H1A1 H 1.3072 0.2420 0.4194 0.040 Uiso 1 1 calc R . .
H1A2 H 1.2278 0.1926 0.5119 0.040 Uiso 1 1 calc R . .
C2A C 1.34095(16) 0.30815(13) 0.52703(10) 0.0400(3) Uani 1 1 d . . .
H2A1 H 1.2918 0.3151 0.5891 0.048 Uiso 1 1 calc R . .
H2A2 H 1.3482 0.3839 0.4988 0.048 Uiso 1 1 calc R . .
C3A C 1.49425(16) 0.23339(15) 0.52703(11) 0.0470(4) Uani 1 1 d . . .
H3A1 H 1.4863 0.1558 0.5490 0.056 Uiso 1 1 calc R . .
H3A2 H 1.5466 0.2330 0.4653 0.056 Uiso 1 1 calc R . .
C5A C 1.01299(18) 0.29578(16) 0.42414(11) 0.0521(4) Uani 1 1 d . . .
H5A1 H 1.0135 0.2214 0.4578 0.063 Uiso 1 1 calc R A 1
H5A2 H 1.0640 0.2812 0.3635 0.063 Uiso 1 1 calc R A 1
C7A C 0.7991(3) 0.3617(2) 0.3434(2) 0.0616(10) Uani 0.648(4) 1 d P B 2
H7A1 H 0.7714 0.2912 0.3703 0.074 Uiso 0.648(4) 1 calc PR B 2
H7A2 H 0.8631 0.3468 0.2861 0.074 Uiso 0.648(4) 1 calc PR B 2
C4A C 1.58352(19) 0.27071(19) 0.58415(14) 0.0649(5) Uani 1 1 d . . .
H4A1 H 1.5903 0.3479 0.5635 0.097 Uiso 1 1 calc R . .
H4A2 H 1.6821 0.2217 0.5797 0.097 Uiso 1 1 calc R . .
H4A3 H 1.5357 0.2666 0.6462 0.097 Uiso 1 1 calc R . .
C6A C 0.8837(3) 0.3952(2) 0.40334(19) 0.0374(7) Uani 0.648(4) 1 d P B 2
H6A1 H 0.8188 0.4163 0.4592 0.045 Uiso 0.648(4) 1 calc PR B 2
H6A2 H 0.9218 0.4608 0.3743 0.045 Uiso 0.648(4) 1 calc PR B 2
N1B N 0.79258(11) 0.53959(9) -0.03701(7) 0.0278(2) Uani 1 1 d D . .
C5B C 0.69848(15) 0.61664(11) -0.09813(9) 0.0329(3) Uani 1 1 d . . .
H5B1 H 0.5999 0.6444 -0.0647 0.039 Uiso 1 1 calc R . .
H5B2 H 0.6875 0.5749 -0.1456 0.039 Uiso 1 1 calc R . .
C1B C 0.72313(14) 0.44955(11) 0.01280(9) 0.0325(3) Uani 1 1 d . . .
H1B1 H 0.6963 0.4086 -0.0298 0.039 Uiso 1 1 calc R . .
H1B2 H 0.6321 0.4836 0.0510 0.039 Uiso 1 1 calc R . .
C2B C 0.82452(15) 0.36799(12) 0.06990(9) 0.0346(3) Uani 1 1 d . . .
H2B1 H 0.8472 0.4081 0.1147 0.042 Uiso 1 1 calc R . .
H2B2 H 0.9177 0.3367 0.0322 0.042 Uiso 1 1 calc R . .
C6B C 0.76257(15) 0.71493(12) -0.13957(9) 0.0352(3) Uani 1 1 d . . .
H6B1 H 0.8618 0.6870 -0.1722 0.042 Uiso 1 1 calc R . .
H6B2 H 0.7724 0.7571 -0.0920 0.042 Uiso 1 1 calc R . .
C7B C 0.66829(17) 0.79326(13) -0.20307(10) 0.0436(4) Uani 1 1 d . . .
H7B1 H 0.6651 0.7526 -0.2531 0.052 Uiso 1 1 calc R . .
H7B2 H 0.5670 0.8162 -0.1716 0.052 Uiso 1 1 calc R . .
C3B C 0.75579(18) 0.27321(13) 0.11671(11) 0.0445(4) Uani 1 1 d . . .
H3B1 H 0.6720 0.3035 0.1616 0.053 Uiso 1 1 calc R . .
H3B2 H 0.7172 0.2423 0.0728 0.053 Uiso 1 1 calc R . .
C8B C 0.7251(2) 0.89702(15) -0.23959(12) 0.0558(4) Uani 1 1 d . . .
H8B1 H 0.8288 0.8749 -0.2650 0.084 Uiso 1 1 calc R . .
H8B2 H 0.7142 0.9437 -0.1915 0.084 Uiso 1 1 calc R . .
H8B3 H 0.6689 0.9395 -0.2859 0.084 Uiso 1 1 calc R . .
C4B C 0.8620(2) 0.17980(16) 0.16193(14) 0.0695(6) Uani 1 1 d . . .
H4B1 H 0.8982 0.2093 0.2070 0.104 Uiso 1 1 calc R . .
H4B2 H 0.9446 0.1487 0.1177 0.104 Uiso 1 1 calc R . .
H4B3 H 0.8119 0.1209 0.1904 0.104 Uiso 1 1 calc R . .
H2' H 0.8791 0.5006 -0.0737 0.040(4) Uiso 1 1 d R . .
H1' H 0.8211 0.5796 0.0035 0.049(5) Uiso 1 1 d RD . .
C7A' C 0.8588(5) 0.4312(4) 0.3297(3) 0.0405(13) Uiso 0.352(4) 1 d P B 1
H7A3 H 0.9017 0.4923 0.3396 0.049 Uiso 0.352(4) 1 calc PR B 1
H7A4 H 0.9229 0.3925 0.2798 0.049 Uiso 0.352(4) 1 calc PR B 1
C8A' C 0.7061(8) 0.4816(6) 0.3041(5) 0.0417(15) Uani 0.352(4) 1 d P B 1
H8A1 H 0.6648 0.4217 0.2916 0.062 Uiso 0.352(4) 1 calc PR B 1
H8A2 H 0.7136 0.5352 0.2510 0.062 Uiso 0.352(4) 1 calc PR B 1
H8A3 H 0.6422 0.5199 0.3532 0.062 Uiso 0.352(4) 1 calc PR B 1
C8A C 0.6629(6) 0.4483(4) 0.3259(5) 0.094(2) Uani 0.648(4) 1 d P B 2
H8A4 H 0.5998 0.4651 0.3824 0.141 Uiso 0.648(4) 1 calc PR B 2
H8A5 H 0.6102 0.4196 0.2888 0.141 Uiso 0.648(4) 1 calc PR B 2
H8A6 H 0.6898 0.5167 0.2950 0.141 Uiso 0.648(4) 1 calc PR B 2
C6A' C 0.8553(5) 0.3473(3) 0.4143(3) 0.0423(14) Uani 0.352(4) 1 d P B 1
H6A3 H 0.8034 0.3863 0.4668 0.051 Uiso 0.352(4) 1 calc PR B 1
H6A4 H 0.8047 0.2891 0.4079 0.051 Uiso 0.352(4) 1 calc PR B 1
H1 H 1.0616 0.3620 0.5181 0.038(4) Uiso 1 1 d R . .
H2 H 1.1388 0.4032 0.4222 0.057(5) Uiso 1 1 d RD . .

loop_
_atom_site_aniso_label
_atom_site_aniso_U_11
_atom_site_aniso_U_22
_atom_site_aniso_U_33
_atom_site_aniso_U_23
_atom_site_aniso_U_13
_atom_site_aniso_U_12
O2' 0.0357(5) 0.0443(6) 0.0384(5) -0.0166(4) -0.0124(4) -0.0075(4)
O1' 0.0346(5) 0.0335(5) 0.0417(6) -0.0153(4) -0.0080(4) -0.0016(4)
O2 0.0394(5) 0.0392(5) 0.0294(5) -0.0021(4) 0.0067(4) -0.0076(4)
C9' 0.0272(6) 0.0223(6) 0.0227(6) -0.0015(5) -0.0040(5) -0.0063(5)
C1' 0.0219(6) 0.0215(6) 0.0215(6) -0.0009(4) -0.0030(4) -0.0061(5)
C10 0.0266(6) 0.0312(7) 0.0253(6) -0.0071(5) -0.0020(5) -0.0134(5)
C9 0.0262(6) 0.0272(6) 0.0222(6) -0.0044(5) -0.0046(5) -0.0112(5)
C1 0.0218(6) 0.0245(6) 0.0220(6) -0.0056(5) -0.0041(4) -0.0080(5)
C2 0.0244(6) 0.0251(6) 0.0237(6) -0.0036(5) -0.0042(5) -0.0079(5)
C2' 0.0244(6) 0.0255(6) 0.0244(6) -0.0038(5) -0.0031(5) -0.0061(5)
C4 0.0208(6) 0.0332(7) 0.0326(7) -0.0108(5) -0.0015(5) -0.0079(5)
C11' 0.0241(6) 0.0303(6) 0.0270(6) -0.0073(5) -0.0009(5) -0.0105(5)
N1A 0.0350(6) 0.0294(6) 0.0272(6) 0.0006(5) 0.0012(5) -0.0018(5)
C3 0.0242(6) 0.0281(6) 0.0296(7) -0.0052(5) -0.0073(5) -0.0055(5)
O1 0.0441(6) 0.0371(6) 0.0619(7) 0.0202(5) 0.0100(5) 0.0035(5)
C8' 0.0309(6) 0.0305(7) 0.0288(7) -0.0048(5) -0.0058(5) -0.0092(5)
C10' 0.0301(6) 0.0243(6) 0.0276(7) -0.0037(5) -0.0045(5) -0.0036(5)
C11 0.0272(6) 0.0316(7) 0.0280(7) 0.0024(5) -0.0050(5) -0.0069(5)
C3' 0.0236(6) 0.0367(7) 0.0353(7) -0.0093(6) -0.0067(5) -0.0068(5)
C8 0.0318(7) 0.0319(7) 0.0304(7) 0.0007(5) -0.0085(5) -0.0109(5)
C6' 0.0498(8) 0.0273(7) 0.0330(7) -0.0112(6) -0.0045(6) -0.0068(6)
C4' 0.0216(6) 0.0362(7) 0.0396(8) -0.0098(6) -0.0042(5) 0.0008(5)
C6 0.0463(8) 0.0433(8) 0.0313(7) 0.0021(6) -0.0031(6) -0.0277(7)
C7' 0.0448(8) 0.0334(7) 0.0317(7) -0.0077(6) -0.0097(6) -0.0144(6)
C5 0.0309(7) 0.0416(8) 0.0322(7) -0.0070(6) 0.0011(5) -0.0194(6)
C7 0.0458(8) 0.0359(7) 0.0351(8) 0.0054(6) -0.0128(6) -0.0171(6)
C5' 0.0367(7) 0.0273(7) 0.0353(7) -0.0086(6) -0.0023(6) -0.0005(6)
C1A 0.0347(7) 0.0289(7) 0.0332(7) -0.0043(5) -0.0036(6) -0.0008(5)
C2A 0.0364(7) 0.0409(8) 0.0422(8) -0.0130(6) -0.0002(6) -0.0074(6)
C3A 0.0354(8) 0.0578(10) 0.0478(9) -0.0178(8) -0.0032(7) -0.0060(7)
C5A 0.0440(9) 0.0644(11) 0.0459(9) -0.0190(8) -0.0186(7) 0.0067(8)
C7A 0.0578(17) 0.0499(17) 0.084(2) -0.0215(15) -0.0404(16) 0.0049(13)
C4A 0.0391(9) 0.0923(15) 0.0681(12) -0.0318(11) -0.0086(8) -0.0106(9)
C6A 0.0331(14) 0.0342(15) 0.0440(15) -0.0047(12) -0.0103(11) -0.0028(11)
N1B 0.0272(5) 0.0280(5) 0.0304(6) -0.0068(4) -0.0069(4) -0.0064(4)
C5B 0.0304(7) 0.0342(7) 0.0356(7) -0.0065(6) -0.0120(6) -0.0040(5)
C1B 0.0314(7) 0.0323(7) 0.0375(7) -0.0072(6) -0.0060(6) -0.0116(6)
C2B 0.0352(7) 0.0350(7) 0.0348(7) -0.0025(6) -0.0055(6) -0.0109(6)
C6B 0.0323(7) 0.0379(7) 0.0340(7) -0.0021(6) -0.0057(6) -0.0060(6)
C7B 0.0390(8) 0.0479(9) 0.0394(8) 0.0019(7) -0.0085(6) -0.0037(7)
C3B 0.0541(9) 0.0392(8) 0.0433(9) -0.0021(7) -0.0050(7) -0.0197(7)
C8B 0.0540(10) 0.0482(10) 0.0550(10) 0.0088(8) -0.0053(8) -0.0032(8)
C4B 0.0875(15) 0.0495(11) 0.0689(13) 0.0184(9) -0.0177(11) -0.0210(10)
C8A' 0.039(3) 0.046(4) 0.043(3) -0.010(2) -0.012(2) -0.009(2)
C8A 0.083(4) 0.061(3) 0.150(6) -0.026(3) -0.082(4) 0.015(2)
C6A' 0.044(3) 0.045(3) 0.042(3) 0.002(2) -0.002(2) -0.024(2)

loop_
_atom_type_symbol
_atom_type_description
_atom_type_scat_dispersion_real
_atom_type_scat_dispersion_imag
_atom_type_scat_source
C C 0.0033 0.0016 'International Tables Vol C Tables 4.2.6.8 and 6.1.1.4'
H H 0.0000 0.0000 'International Tables Vol C Tables 4.2.6.8 and 6.1.1.4'
N N 0.0061 0.0033 'International Tables Vol C Tables 4.2.6.8 and 6.1.1.4'
O O 0.0106 0.0060 'International Tables Vol C Tables 4.2.6.8 and 6.1.1.4'

loop_
_geom_angle_atom_site_label_1
_geom_angle_atom_site_label_2
_geom_angle_atom_site_label_3
_geom_angle
C8' C9' C10' 118.20(11)
C8' C9' C1' 121.80(11)
C10' C9' C1' 120.00(11)
C2' C1' C9' 119.21(11)
C2' C1' C1 123.31(10)
C9' C1' C1 117.18(10)
C4 C10 C5 121.68(12)
C4 C10 C9 119.15(11)
C5 C10 C9 119.17(12)
C8 C9 C10 117.92(11)
C8 C9 C1 122.43(11)
C10 C9 C1 119.61(11)
C2 C1 C9 119.23(11)
C2 C1 C1' 123.62(11)
C9 C1 C1' 117.08(10)
C1 C2 C3 120.12(11)
C1 C2 C11 122.95(11)
C3 C2 C11 116.90(11)
C1' C2' C3' 119.67(11)
C1' C2' C11' 124.00(11)
C3' C2' C11' 116.33(11)
C3 C4 C10 120.25(11)
C3 C4 H4 119.9
C10 C4 H4 119.9
O1' C11' O2' 125.59(12)
O1' C11' C2' 118.40(11)
O2' C11' C2' 115.97(11)
C5A N1A C1A 112.97(11)
C5A N1A H1 106.4
C1A N1A H1 107.4
C5A N1A H2 108.6
C1A N1A H2 105.4
H1 N1A H2 116.3
C4 C3 C2 121.60(12)
C4 C3 H3 119.2
C2 C3 H3 119.2
C7' C8' C9' 120.96(12)
C7' C8' H8' 119.5
C9' C8' H8' 119.5
C4' C10' C5' 121.93(12)
C4' C10' C9' 118.86(11)
C5' C10' C9' 119.22(12)
O2 C11 O1 125.55(13)
O2 C11 C2 118.37(11)
O1 C11 C2 116.06(12)
C4' C3' C2' 121.65(12)
C4' C3' H3' 119.2
C2' C3' H3' 119.2
C7 C8 C9 121.30(13)
C7 C8 H8 119.4
C9 C8 H8 119.4
C5' C6' C7' 119.88(12)
C5' C6' H6' 120.1
C7' C6' H6' 120.1
C3' C4' C10' 120.54(12)
C3' C4' H4' 119.7
C10' C4' H4' 119.7
C5 C6 C7 120.20(13)
C5 C6 H6 119.9
C7 C6 H6 119.9
C8' C7' C6' 120.68(13)
C8' C7' H7' 119.7
C6' C7' H7' 119.7
C6 C5 C10 120.97(13)
C6 C5 H5 119.5
C10 C5 H5 119.5
C8 C7 C6 120.43(13)
C8 C7 H7 119.8
C6 C7 H7 119.8
C6' C5' C10' 121.03(13)
C6' C5' H5' 119.5
C10' C5' H5' 119.5
N1A C1A C2A 111.95(11)
N1A C1A H1A1 109.2
C2A C1A H1A1 109.2
N1A C1A H1A2 109.2
C2A C1A H1A2 109.2
H1A1 C1A H1A2 107.9
C1A C2A C3A 111.58(12)
C1A C2A H2A1 109.3
C3A C2A H2A1 109.3
C1A C2A H2A2 109.3
C3A C2A H2A2 109.3
H2A1 C2A H2A2 108.0
C4A C3A C2A 113.03(14)
C4A C3A H3A1 109.0
C2A C3A H3A1 109.0
C4A C3A H3A2 109.0
C2A C3A H3A2 109.0
H3A1 C3A H3A2 107.8
N1A C5A C6A' 127.2(2)
N1A C5A C6A 105.75(16)
C6A' C5A C6A 26.45(12)
N1A C5A H5A1 105.5
C6A' C5A H5A1 105.5
C6A C5A H5A1 130.7
N1A C5A H5A2 105.5
C6A' C5A H5A2 105.5
C6A C5A H5A2 101.0
H5A1 C5A H5A2 106.1
C6A C7A C8A 113.7(3)
C6A C7A H7A1 108.8
C8A C7A H7A1 108.8
C6A C7A H7A2 108.8
C8A C7A H7A2 108.8
H7A1 C7A H7A2 107.7
C3A C4A H4A1 109.5
C3A C4A H4A2 109.5
H4A1 C4A H4A2 109.5
C3A C4A H4A3 109.5
H4A1 C4A H4A3 109.5
H4A2 C4A H4A3 109.5
C7A C6A C5A 109.3(2)
C7A C6A H6A1 109.8
C5A C6A H6A1 109.8
C7A C6A H6A2 109.8
C5A C6A H6A2 109.8
H6A1 C6A H6A2 108.3
C1B N1B C5B 112.66(10)
C1B N1B H2' 104.8
C5B N1B H2' 107.1
C1B N1B H1' 110.4
C5B N1B H1' 111.8
H2' N1B H1' 109.7
N1B C5B C6B 111.74(11)
N1B C5B H5B1 109.3
C6B C5B H5B1 109.3
N1B C5B H5B2 109.3
C6B C5B H5B2 109.3
H5B1 C5B H5B2 107.9
N1B C1B C2B 111.74(11)
N1B C1B H1B1 109.3
C2B C1B H1B1 109.3
N1B C1B H1B2 109.3
C2B C1B H1B2 109.3
H1B1 C1B H1B2 107.9
C1B C2B C3B 111.34(12)
C1B C2B H2B1 109.4
C3B C2B H2B1 109.4
C1B C2B H2B2 109.4
C3B C2B H2B2 109.4
H2B1 C2B H2B2 108.0
C5B C6B C7B 112.13(12)
C5B C6B H6B1 109.2
C7B C6B H6B1 109.2
C5B C6B H6B2 109.2
C7B C6B H6B2 109.2
H6B1 C6B H6B2 107.9
C8B C7B C6B 112.63(13)
C8B C7B H7B1 109.1
C6B C7B H7B1 109.1
C8B C7B H7B2 109.1
C6B C7B H7B2 109.1
H7B1 C7B H7B2 107.8
C4B C3B C2B 113.15(14)
C4B C3B H3B1 108.9
C2B C3B H3B1 108.9
C4B C3B H3B2 108.9
C2B C3B H3B2 108.9
H3B1 C3B H3B2 107.8
C7B C8B H8B1 109.5
C7B C8B H8B2 109.5
H8B1 C8B H8B2 109.5
C7B C8B H8B3 109.5
H8B1 C8B H8B3 109.5
H8B2 C8B H8B3 109.5
C3B C4B H4B1 109.5
C3B C4B H4B2 109.5
H4B1 C4B H4B2 109.5
C3B C4B H4B3 109.5
H4B1 C4B H4B3 109.5
H4B2 C4B H4B3 109.5
C8A' C7A' C6A' 112.4(4)
C8A' C7A' H7A3 109.1
C6A' C7A' H7A3 109.1
C8A' C7A' H7A4 109.1
C6A' C7A' H7A4 109.1
H7A3 C7A' H7A4 107.8
C7A C8A H8A4 109.5
C7A C8A H8A5 109.5
H8A4 C8A H8A5 109.5
C7A C8A H8A6 109.5
H8A4 C8A H8A6 109.5
H8A5 C8A H8A6 109.5
C5A C6A' C7A' 105.9(3)
C5A C6A' H6A3 110.6
C7A' C6A' H6A3 110.6
C5A C6A' H6A4 110.6
C7A' C6A' H6A4 110.6
H6A3 C6A' H6A4 108.7

loop_
_geom_bond_atom_site_label_1
_geom_bond_atom_site_label_2
_geom_bond_distance
O2' C11' 1.2623(15)
O1' C11' 1.2486(16)
O2 C11 1.2453(16)
C9' C8' 1.4171(17)
C9' C10' 1.4186(17)
C9' C1' 1.4378(17)
C1' C2' 1.3820(17)
C1' C1 1.5026(16)
C10 C4 1.4123(19)
C10 C5 1.4198(19)
C10 C9 1.4278(17)
C9 C8 1.4179(18)
C9 C1 1.4383(17)
C1 C2 1.3818(17)
C2 C3 1.4176(17)
C2 C11 1.5096(18)
C2' C3' 1.4212(17)
C2' C11' 1.5139(17)
C4 C3 1.3643(19)
C4 H4 0.9500
N1A C5A 1.472(2)
N1A C1A 1.4831(17)
N1A H1 0.9163
N1A H2 0.9654
C3 H3 0.9500
O1 C11 1.2575(17)
C8' C7' 1.3698(19)
C8' H8' 0.9500
C10' C4' 1.4115(18)
C10' C5' 1.4180(19)
C3' C4' 1.3585(19)
C3' H3' 0.9500
C8 C7 1.3712(19)
C8 H8 0.9500
C6' C5' 1.364(2)
C6' C7' 1.402(2)
C6' H6' 0.9500
C4' H4' 0.9500
C6 C5 1.364(2)
C6 C7 1.403(2)
C6 H6 0.9500
C7' H7' 0.9500
C5 H5 0.9500
C7 H7 0.9500
C5' H5' 0.9500
C1A C2A 1.511(2)
C1A H1A1 0.9900
C1A H1A2 0.9900
C2A C3A 1.522(2)
C2A H2A1 0.9900
C2A H2A2 0.9900
C3A C4A 1.519(2)
C3A H3A1 0.9900
C3A H3A2 0.9900
C5A C6A' 1.505(5)
C5A C6A 1.552(3)
C5A H5A1 0.9900
C5A H5A2 0.9900
C7A C6A 1.493(4)
C7A C8A 1.502(6)
C7A H7A1 0.9900
C7A H7A2 0.9900
C4A H4A1 0.9800
C4A H4A2 0.9800
C4A H4A3 0.9800
C6A H6A1 0.9900
C6A H6A2 0.9900
N1B C1B 1.4884(18)
N1B C5B 1.4900(17)
N1B H2' 0.9706
N1B H1' 0.9641
C5B C6B 1.509(2)
C5B H5B1 0.9900
C5B H5B2 0.9900
C1B C2B 1.514(2)
C1B H1B1 0.9900
C1B H1B2 0.9900
C2B C3B 1.518(2)
C2B H2B1 0.9900
C2B H2B2 0.9900
C6B C7B 1.521(2)
C6B H6B1 0.9900
C6B H6B2 0.9900
C7B C8B 1.516(2)
C7B H7B1 0.9900
C7B H7B2 0.9900
C3B C4B 1.512(2)
C3B H3B1 0.9900
C3B H3B2 0.9900
C8B H8B1 0.9800
C8B H8B2 0.9800
C8B H8B3 0.9800
C4B H4B1 0.9800
C4B H4B2 0.9800
C4B H4B3 0.9800
C7A' C8A' 1.533(9)
C7A' C6A' 1.546(5)
C7A' H7A3 0.9900
C7A' H7A4 0.9900
C8A' H8A1 0.9800
C8A' H8A2 0.9800
C8A' H8A3 0.9800
C8A H8A4 0.9800
C8A H8A5 0.9800
C8A H8A6 0.9800
C6A' H6A3 0.9900
C6A' H6A4 0.9900

loop_
_geom_torsion_atom_site_label_1
_geom_torsion_atom_site_label_2
_geom_torsion_atom_site_label_3
_geom_torsion_atom_site_label_4
_geom_torsion
C8' C9' C1' C2' 179.13(11)
C10' C9' C1' C2' -0.05(17)
C8' C9' C1' C1 -7.01(17)
C10' C9' C1' C1 173.81(11)
C4 C10 C9 C8 179.42(11)
C5 C10 C9 C8 -0.28(17)
C4 C10 C9 C1 1.64(17)
C5 C10 C9 C1 -178.06(11)
C8 C9 C1 C2 -178.02(11)
C10 C9 C1 C2 -0.34(16)
C8 C9 C1 C1' -1.04(16)
C10 C9 C1 C1' 176.64(10)
C2' C1' C1 C2 -91.12(15)
C9' C1' C1 C2 95.30(14)
C2' C1' C1 C9 92.04(14)
C9' C1' C1 C9 -81.54(13)
C9 C1 C2 C3 -1.75(17)
C1' C1 C2 C3 -178.52(11)
C9 C1 C2 C11 176.19(11)
C1' C1 C2 C11 -0.58(18)
C9' C1' C2' C3' 2.33(17)
C1 C1' C2' C3' -171.13(11)
C9' C1' C2' C11' -177.05(11)
C1 C1' C2' C11' 9.49(18)
C5 C10 C4 C3 178.87(11)
C9 C10 C4 C3 -0.82(17)
C1' C2' C11' O1' 32.87(18)
C3' C2' C11' O1' -146.53(12)
C1' C2' C11' O2' -149.26(12)
C3' C2' C11' O2' 31.33(16)
C10 C4 C3 C2 -1.31(18)
C1 C2 C3 C4 2.64(18)
C11 C2 C3 C4 -175.42(11)
C10' C9' C8' C7' 1.48(18)
C1' C9' C8' C7' -177.72(12)
C8' C9' C10' C4' 178.78(12)
C1' C9' C10' C4' -2.01(18)
C8' C9' C10' C5' -1.27(18)
C1' C9' C10' C5' 177.94(11)
C1 C2 C11 O2 -26.05(18)
C3 C2 C11 O2 151.95(12)
C1 C2 C11 O1 155.56(13)
C3 C2 C11 O1 -26.44(17)
C1' C2' C3' C4' -2.6(2)
C11' C2' C3' C4' 176.78(12)
C10 C9 C8 C7 0.28(18)
C1 C9 C8 C7 178.00(12)
C2' C3' C4' C10' 0.5(2)
C5' C10' C4' C3' -178.18(13)
C9' C10' C4' C3' 1.8(2)
C9' C8' C7' C6' -0.4(2)
C5' C6' C7' C8' -0.8(2)
C7 C6 C5 C10 1.3(2)
C4 C10 C5 C6 179.81(12)
C9 C10 C5 C6 -0.50(19)
C9 C8 C7 C6 0.5(2)
C5 C6 C7 C8 -1.3(2)
C7' C6' C5' C10' 1.0(2)
C4' C10' C5' C6' 179.99(13)
C9' C10' C5' C6' 0.0(2)
C5A N1A C1A C2A -173.81(12)
N1A C1A C2A C3A -169.87(12)
C1A C2A C3A C4A -173.94(15)
C1A N1A C5A C6A' 169.39(19)
C1A N1A C5A C6A -173.15(15)
C8A C7A C6A C5A 174.6(4)
N1A C5A C6A C7A 166.0(2)
C6A' C5A C6A C7A -46.4(5)
C1B N1B C5B C6B 173.15(11)
C5B N1B C1B C2B 176.29(11)
N1B C1B C2B C3B -177.06(11)
N1B C5B C6B C7B 179.22(11)
C5B C6B C7B C8B 175.48(13)
C1B C2B C3B C4B 170.28(14)
N1A C5A C6A' C7A' 82.0(4)
C6A C5A C6A' C7A' 41.5(4)
C8A' C7A' C6A' C5A 173.5(4)
